data_4130981
loop_
_publ_author_name
'Pirovano, Paolo'
'Farquhar, Erik R.'
'Swart, Marcel'
'McDonald, Aidan R.'

_publ_section_title
;
 Tuning the Reactivity of Terminal Nickel(III)-Oxygen Adducts for C-H Bond
 Activation.
;
_journal_issue 43
_journal_name_full 'Journal of the American Chemical Society'
_journal_page_first 14362
_journal_page_last 14370
_journal_paper_doi 10.1021/jacs.6b08406
_journal_volume 138
_journal_year 2016
_chemical_formula_moiety 'C8 H20 N, C23 H21 N4 Ni O5'
_chemical_formula_sum 'C31 H41 N5 Ni O5'
_chemical_formula_weight 622.40
_space_group_crystal_system monoclinic
_space_group_IT_number 9
_space_group_name_Hall 'C -2yc'
_space_group_name_H-M_alt 'C 1 c 1'
_atom_sites_solution_hydrogens geom
_atom_sites_solution_primary direct
_audit_creation_date 2016-04-13
_audit_creation_method
;
Olex2 1.2
(compiled 2016.02.19 svn.r3266 for OlexSys, GUI svn.r5155)
;
_cell_angle_alpha 90
_cell_angle_beta 109.1470(10)
_cell_angle_gamma 90
_cell_formula_units_Z 4
_cell_length_a 17.8415(9)
_cell_length_b 11.2027(6)
_cell_length_c 17.1224(8)
_cell_measurement_reflns_used 9911
_cell_measurement_temperature 100
_cell_measurement_theta_max 33.15
_cell_measurement_theta_min 2.18
_cell_volume 3233.0(3)
_computing_cell_refinement 'SAINT v8.34A (Bruker, 2013)'
_computing_data_collection 'APEX 3 (Bruker, 2015) '
_computing_data_reduction 'SAINT v8.34A (Bruker, 2013)'
_computing_molecular_graphics 'XP (Bruker, 2008-2014)'
_computing_publication_material 'Olex2 (Dolomanov et al., 2009)'
_computing_structure_refinement 'XL (Sheldrick, 2008)'
_computing_structure_solution 'XT (Sheldrick, 2015)'
_diffrn_ambient_temperature 100.0
_diffrn_detector 'Bruker APEX2 area detector'
_diffrn_detector_area_resol_mean 7.9
_diffrn_detector_type 'CCD area detector'
_diffrn_measured_fraction_theta_full 0.999
_diffrn_measured_fraction_theta_max 0.998
_diffrn_measurement_device 'DUO Kappa diffractometer'
_diffrn_measurement_device_type 'Bruker APEX DUO KAPPA'
_diffrn_measurement_method '\w and \f scans'
_diffrn_radiation_monochromator graphite
_diffrn_radiation_probe x-ray
_diffrn_radiation_type MoK\a
_diffrn_radiation_wavelength 0.71073
_diffrn_reflns_av_R_equivalents 0.0238
_diffrn_reflns_av_unetI/netI 0.0343
_diffrn_reflns_Laue_measured_fraction_full 0.999
_diffrn_reflns_Laue_measured_fraction_max 0.998
_diffrn_reflns_limit_h_max 27
_diffrn_reflns_limit_h_min -27
_diffrn_reflns_limit_k_max 17
_diffrn_reflns_limit_k_min -17
_diffrn_reflns_limit_l_max 26
_diffrn_reflns_limit_l_min -26
_diffrn_reflns_number 55443
_diffrn_reflns_point_group_measured_fraction_full 0.999
_diffrn_reflns_point_group_measured_fraction_max 0.998
_diffrn_reflns_theta_full 26.000
_diffrn_reflns_theta_max 33.226
_diffrn_reflns_theta_min 2.183
_diffrn_source 'sealed X-ray tube'
_diffrn_source_type 'sealed tube'
_diffrn_standards_number 0
_exptl_absorpt_coefficient_mu 0.645
_exptl_absorpt_correction_T_max 0.7465
_exptl_absorpt_correction_T_min 0.6940
_exptl_absorpt_correction_type multi-scan
_exptl_absorpt_process_details
;
SADABS-2014/5 (Bruker,2014/5) was used for absorption correction.
wR2(int) was 0.0602 before and 0.0562 after correction.
The Ratio of minimum to maximum transmission is 0.9297.
The \l/2 correction factor is 0.00150.
;
_exptl_crystal_colour 'clear orange'
_exptl_crystal_colour_lustre clear
_exptl_crystal_colour_primary orange
_exptl_crystal_density_diffrn 1.279
_exptl_crystal_description needle
_exptl_crystal_F_000 1320
_exptl_crystal_size_max 0.2
_exptl_crystal_size_mid 0.15
_exptl_crystal_size_min 0.15
_refine_diff_density_max 1.368
_refine_diff_density_min -0.997
_refine_diff_density_rms 0.079
_refine_ls_abs_structure_details
;
 Refined as an inversion twin.
;
_refine_ls_abs_structure_Flack 0.030(16)
_refine_ls_extinction_method none
_refine_ls_goodness_of_fit_ref 1.037
_refine_ls_hydrogen_treatment constr
_refine_ls_matrix_type full
_refine_ls_number_parameters 368
_refine_ls_number_reflns 12180
_refine_ls_number_restraints 32
_refine_ls_restrained_S_all 1.137
_refine_ls_R_factor_all 0.0610
_refine_ls_R_factor_gt 0.0555
_refine_ls_shift/su_max 0.002
_refine_ls_shift/su_mean 0.000
_refine_ls_structure_factor_coef Fsqd
_refine_ls_weighting_details 'w=1/[\s^2^(Fo^2^)+(0.0589P)^2^+7.1834P] where P=(Fo^2^+2Fc^2^)/3'
_refine_ls_weighting_scheme calc
_refine_ls_wR_factor_gt 0.1351
_refine_ls_wR_factor_ref 0.1389
_reflns_Friedel_coverage 0.999
_reflns_Friedel_fraction_full 0.999
_reflns_Friedel_fraction_max 0.998
_reflns_number_gt 11146
_reflns_number_total 12180
_reflns_threshold_expression 'I > 2\s(I)'
_cod_data_source_file ja6b08406_si_003.cif
_cod_data_source_block tcd472_sq
_cod_database_code 4130981
_shelx_space_group_comment
;
The symmetry employed for this shelxl refinement is uniquely defined
by the following loop, which should always be used as a source of
symmetry information in preference to the above space-group names.
They are only intended as comments.
;
_shelx_estimated_absorpt_t_max 0.909
_shelx_estimated_absorpt_t_min 0.882
_olex2_refinement_description
;
1. Twinned data refinement
 Scales: 0.970(16) 0.030(16)
2. Fixed Uiso
 At 1.2 times of:
  All C(H) groups, All C(H,H) groups
 At 1.5 times of:
  All C(H,H,H) groups
3. Restrained distances
 C38-C40A
 2.4 with sigma of 0.01
 C40-C37A
 2.4 with sigma of 0.01
 N33-C34 \\sim N33-C36A \\sim N33-C38A \\sim N33-C40A \\sim N33-C36 \\sim
N33-C40 \\sim N33-C34A \\sim N33-
 C38
 with sigma of 0.005
4. Uiso/Uaniso restraints and constraints
Uanis(N33) = Uanis(C38) = Uanis(C39) = Uanis(C36A) = Uanis(C34) = Uanis(C38A) =
Uanis(C36) = Uanis(C40) = Uanis(C40A) = Uanis(C34A) = Uanis(C37) = Uanis(C35) =
Uanis(C39A) = Uanis(C37A) = Uanis(C41) = Uanis(C41A) = Uanis(C35A)
5. Others
 Fixed Sof: C34A(0.5) H34A(0.5) H34B(0.5) C35A(0.5) H35A(0.5) H35B(0.5)
 H35C(0.5) C36A(0.5) H36A(0.5) H36B(0.5) C37A(0.5) H37A(0.5) H37B(0.5)
 H37C(0.5) C38A(0.5) H38A(0.5) H38B(0.5) C39A(0.5) H39A(0.5) H39B(0.5)
 H39C(0.5) C40A(0.5) H40A(0.5) H40B(0.5) C41A(0.5) H41A(0.5) H41B(0.5)
 H41C(0.5) C34(0.5) H34C(0.5) H34D(0.5) C35(0.5) H35D(0.5) H35E(0.5) H35F(0.5)
 C36(0.5) H36C(0.5) H36D(0.5) C37(0.5) H37D(0.5) H37E(0.5) H37F(0.5) C38(0.5)
 H38C(0.5) H38D(0.5) C39(0.5) H39D(0.5) H39E(0.5) H39F(0.5) C40(0.5) H40C(0.5)
 H40D(0.5) C41(0.5) H41D(0.5) H41E(0.5) H41F(0.5)
6.a Secondary CH2 refined with riding coordinates:
 C34A(H34A,H34B), C36A(H36A,H36B), C38A(H38A,H38B), C40A(H40A,H40B), C34(H34C,
 H34D), C36(H36C,H36D), C38(H38C,H38D), C40(H40C,H40D)
6.b Aromatic/amide H refined with riding coordinates:
 C3(H3), C4(H4), C5(H5), C12(H12), C13(H13), C14(H14), C23(H23), C24(H24),
 C25(H25)
6.c Idealised Me refined as rotating group:
 C35A(H35A,H35B,H35C), C37A(H37A,H37B,H37C), C39A(H39A,H39B,H39C), C41A(H41A,
 H41B,H41C), C35(H35D,H35E,H35F), C37(H37D,H37E,H37F), C39(H39D,H39E,H39F),
 C41(H41D,H41E,H41F), C16(H16A,H16B,H16C), C17(H17A,H17B,H17C), C27(H27A,H27B,
 H27C), C28(H28A,H28B,H28C)
;
_shelx_shelxl_version_number 2014/7
_olex2_exptl_crystal_mounting_method 'Mitegen holder in oil'
_olex2_submission_original_sample_id PP472
_olex2_submission_special_instructions 'No special instructions were received'

loop_
_space_group_symop_operation_xyz
'x, y, z'
'x, -y, z+1/2'
'x+1/2, y+1/2, z'
'x+1/2, -y+1/2, z+1/2'

loop_
_atom_site_label
_atom_site_type_symbol
_atom_site_fract_x
_atom_site_fract_y
_atom_site_fract_z
_atom_site_U_iso_or_equiv
_atom_site_adp_type
_atom_site_occupancy
_atom_site_site_symmetry_order
_atom_site_calc_flag
_atom_site_refinement_flags_posn
_atom_site_refinement_flags_occupancy
_atom_site_disorder_assembly
_atom_site_disorder_group
N33 N 0.1982(2) 0.3271(3) 0.3128(2) 0.0456(5) Uani 1 1 d D . . .
C34A C 0.1350(5) 0.2380(8) 0.3288(7) 0.0456(5) Uani 0.5 1 d D P A -2
H34A H 0.1556 0.1562 0.3279 0.055 Uiso 0.5 1 calc R P A -2
H34B H 0.0860 0.2446 0.2804 0.055 Uiso 0.5 1 calc R P A -2
C35A C 0.1082(6) 0.2474(9) 0.4107(7) 0.0456(5) Uani 0.5 1 d . P A -2
H35A H 0.1547 0.2368 0.4602 0.068 Uiso 0.5 1 calc GR P A -2
H35B H 0.0691 0.1851 0.4088 0.068 Uiso 0.5 1 calc GR P A -2
H35C H 0.0846 0.3260 0.4124 0.068 Uiso 0.5 1 calc GR P A -2
C36A C 0.1908(6) 0.2786(9) 0.2271(5) 0.0456(5) Uani 0.5 1 d D P A -2
H36A H 0.1978 0.1909 0.2278 0.055 Uiso 0.5 1 calc R P A -2
H36B H 0.1393 0.3002 0.1855 0.055 Uiso 0.5 1 calc R P A -2
C37A C 0.2583(6) 0.3426(9) 0.2126(6) 0.0456(5) Uani 0.5 1 d D P A -2
H37A H 0.2497 0.4289 0.2135 0.068 Uiso 0.5 1 calc GR P A -2
H37B H 0.2616 0.3195 0.1586 0.068 Uiso 0.5 1 calc GR P A -2
H37C H 0.3078 0.3214 0.2561 0.068 Uiso 0.5 1 calc GR P A -2
C38A C 0.1564(6) 0.4462(7) 0.3174(7) 0.0456(5) Uani 0.5 1 d D P A -2
H38A H 0.1573 0.4560 0.3751 0.055 Uiso 0.5 1 calc R P A -2
H38B H 0.1894 0.5110 0.3066 0.055 Uiso 0.5 1 calc R P A -2
C39A C 0.0733(6) 0.4667(9) 0.2625(7) 0.0456(5) Uani 0.5 1 d . P A -2
H39A H 0.0587 0.5502 0.2667 0.068 Uiso 0.5 1 calc GR P A -2
H39B H 0.0373 0.4145 0.2795 0.068 Uiso 0.5 1 calc GR P A -2
H39C H 0.0691 0.4488 0.2052 0.068 Uiso 0.5 1 calc GR P A -2
C40A C 0.2632(6) 0.2990(8) 0.3968(5) 0.0456(5) Uani 0.5 1 d D P A -2
H40A H 0.3015 0.3658 0.4118 0.055 Uiso 0.5 1 calc R P A -2
H40B H 0.2381 0.2921 0.4403 0.055 Uiso 0.5 1 calc R P A -2
C41A C 0.3065(6) 0.1862(9) 0.3938(7) 0.0456(5) Uani 0.5 1 d . P A -2
H41A H 0.3595 0.1893 0.4354 0.068 Uiso 0.5 1 calc GR P A -2
H41B H 0.3114 0.1770 0.3388 0.068 Uiso 0.5 1 calc GR P A -2
H41C H 0.2771 0.1183 0.4053 0.068 Uiso 0.5 1 calc GR P A -2
C34 C 0.1514(5) 0.3435(9) 0.3720(5) 0.0456(5) Uani 0.5 1 d D P A -1
H34C H 0.1863 0.3616 0.4289 0.055 Uiso 0.5 1 calc R P A -1
H34D H 0.1103 0.4060 0.3529 0.055 Uiso 0.5 1 calc R P A -1
C35 C 0.1170(6) 0.2233(9) 0.3653(7) 0.0456(5) Uani 0.5 1 d . P A -1
H35D H 0.1535 0.1655 0.3542 0.068 Uiso 0.5 1 calc GR P A -1
H35E H 0.0663 0.2217 0.3199 0.068 Uiso 0.5 1 calc GR P A -1
H35F H 0.1082 0.2027 0.4172 0.068 Uiso 0.5 1 calc GR P A -1
C36 C 0.1518(6) 0.3165(9) 0.2191(4) 0.0456(5) Uani 0.5 1 d D P A -1
H36C H 0.1197 0.2425 0.2113 0.055 Uiso 0.5 1 calc R P A -1
H36D H 0.1139 0.3839 0.2044 0.055 Uiso 0.5 1 calc R P A -1
C37 C 0.1942(6) 0.3142(9) 0.1561(7) 0.0456(5) Uani 0.5 1 d . P A -1
H37D H 0.2157 0.3937 0.1522 0.068 Uiso 0.5 1 calc GR P A -1
H37E H 0.1569 0.2913 0.1021 0.068 Uiso 0.5 1 calc GR P A -1
H37F H 0.2377 0.2562 0.1730 0.068 Uiso 0.5 1 calc GR P A -1
C38 C 0.2470(5) 0.4471(6) 0.3128(6) 0.0456(5) Uani 0.5 1 d D P A -1
H38C H 0.2910 0.4511 0.3661 0.055 Uiso 0.5 1 calc R P A -1
H38D H 0.2712 0.4399 0.2687 0.055 Uiso 0.5 1 calc R P A -1
C39 C 0.2030(7) 0.5651(9) 0.3009(7) 0.0456(5) Uani 0.5 1 d . P A -1
H39D H 0.2404 0.6306 0.3048 0.068 Uiso 0.5 1 calc GR P A -1
H39E H 0.1782 0.5745 0.3438 0.068 Uiso 0.5 1 calc GR P A -1
H39F H 0.1620 0.5663 0.2463 0.068 Uiso 0.5 1 calc GR P A -1
C40 C 0.2652(5) 0.2319(8) 0.3337(6) 0.0456(5) Uani 0.5 1 d D P A -1
H40C H 0.2410 0.1528 0.3155 0.055 Uiso 0.5 1 calc R P A -1
H40D H 0.3009 0.2498 0.3015 0.055 Uiso 0.5 1 calc R P A -1
C41 C 0.3147(6) 0.2241(9) 0.4246(7) 0.0456(5) Uani 0.5 1 d . P A -1
H41D H 0.3418 0.3003 0.4426 0.068 Uiso 0.5 1 calc GR P A -1
H41E H 0.3542 0.1604 0.4325 0.068 Uiso 0.5 1 calc GR P A -1
H41F H 0.2802 0.2064 0.4573 0.068 Uiso 0.5 1 calc GR P A -1
C2 C 0.6244(2) 0.6909(4) 0.6416(3) 0.0326(8) Uani 1 1 d . . . .
C3 C 0.6994(2) 0.7289(5) 0.6453(4) 0.0473(13) Uani 1 1 d . . . .
H3 H 0.7445 0.6796 0.6687 0.057 Uiso 1 1 calc R . . .
C4 C 0.7069(2) 0.8417(6) 0.6135(4) 0.0568(17) Uani 1 1 d . . . .
H4 H 0.7578 0.8701 0.6158 0.068 Uiso 1 1 calc R . . .
C5 C 0.6396(2) 0.9130(5) 0.5782(4) 0.0542(16) Uani 1 1 d . . . .
H5 H 0.6439 0.9893 0.5557 0.065 Uiso 1 1 calc R . . .
C6 C 0.5667(2) 0.8688(4) 0.5770(3) 0.0351(9) Uani 1 1 d . . . .
C7 C 0.4868(2) 0.9281(4) 0.5426(3) 0.0302(7) Uani 1 1 d . . . .
C10 C 0.34955(18) 0.8920(3) 0.5228(2) 0.0204(5) Uani 1 1 d . . . .
C11 C 0.3055(2) 0.8896(4) 0.4385(2) 0.0304(7) Uani 1 1 d . . . .
C12 C 0.2245(3) 0.9133(4) 0.4137(3) 0.0420(10) Uani 1 1 d . . . .
H12 H 0.1943 0.9116 0.3566 0.050 Uiso 1 1 calc R . . .
C13 C 0.1876(2) 0.9391(4) 0.4701(4) 0.0438(11) Uani 1 1 d . . . .
H13 H 0.1321 0.9539 0.4520 0.053 Uiso 1 1 calc R . . .
C14 C 0.2309(3) 0.9436(4) 0.5537(3) 0.0360(9) Uani 1 1 d . . . .
H14 H 0.2050 0.9623 0.5926 0.043 Uiso 1 1 calc R . . .
C15 C 0.3127(2) 0.9207(3) 0.5812(2) 0.0239(6) Uani 1 1 d . . . .
C16 C 0.3456(4) 0.8629(6) 0.3756(3) 0.0519(14) Uani 1 1 d . . . .
H16A H 0.3838 0.9263 0.3767 0.078 Uiso 1 1 calc GR . . .
H16B H 0.3057 0.8589 0.3204 0.078 Uiso 1 1 calc GR . . .
H16C H 0.3734 0.7863 0.3887 0.078 Uiso 1 1 calc GR . . .
C17 C 0.3596(3) 0.9239(4) 0.6713(3) 0.0374(9) Uani 1 1 d . . . .
H17A H 0.3792 0.8436 0.6900 0.056 Uiso 1 1 calc GR . . .
H17B H 0.3257 0.9519 0.7025 0.056 Uiso 1 1 calc GR . . .
H17C H 0.4047 0.9784 0.6806 0.056 Uiso 1 1 calc GR . . .
C18 C 0.6017(2) 0.5746(4) 0.6709(3) 0.0283(8) Uani 1 1 d . . . .
C21 C 0.48720(19) 0.4632(4) 0.6721(2) 0.0282(7) Uani 1 1 d . . . .
C22 C 0.4780(2) 0.3611(4) 0.6226(3) 0.0307(7) Uani 1 1 d . . . .
C23 C 0.4410(2) 0.2613(4) 0.6427(3) 0.0350(8) Uani 1 1 d . . . .
H23 H 0.4348 0.1910 0.6101 0.042 Uiso 1 1 calc R . . .
C24 C 0.4133(2) 0.2632(4) 0.7094(3) 0.0382(10) Uani 1 1 d . . . .
H24 H 0.3882 0.1946 0.7221 0.046 Uiso 1 1 calc R . . .
C25 C 0.4221(2) 0.3653(4) 0.7577(3) 0.0366(9) Uani 1 1 d . . . .
H25 H 0.4025 0.3663 0.8030 0.044 Uiso 1 1 calc R . . .
C26 C 0.4595(2) 0.4666(4) 0.7401(3) 0.0324(8) Uani 1 1 d . . . .
C27 C 0.5088(3) 0.3595(4) 0.5507(3) 0.0392(9) Uani 1 1 d . . . .
H27A H 0.4810 0.4201 0.5103 0.059 Uiso 1 1 calc GR . . .
H27B H 0.4996 0.2806 0.5246 0.059 Uiso 1 1 calc GR . . .
H27C H 0.5658 0.3767 0.5703 0.059 Uiso 1 1 calc GR . . .
C28 C 0.4706(3) 0.5758(5) 0.7932(3) 0.0426(10) Uani 1 1 d . . . .
H28A H 0.5269 0.5972 0.8136 0.064 Uiso 1 1 calc GR . . .
H28B H 0.4522 0.5596 0.8401 0.064 Uiso 1 1 calc GR . . .
H28C H 0.4399 0.6419 0.7605 0.064 Uiso 1 1 calc GR . . .
N1 N 0.56153(17) 0.7621(3) 0.6078(2) 0.0288(6) Uani 1 1 d . . . .
N9 N 0.43011(16) 0.8557(3) 0.55099(19) 0.0234(5) Uani 1 1 d . . . .
N20 N 0.52180(17) 0.5679(3) 0.6519(2) 0.0282(6) Uani 1 1 d . . . .
N30 N 0.3292(2) 0.5875(3) 0.5237(2) 0.0276(6) Uani 1 1 d . . . .
Ni1 Ni 0.46404(3) 0.70399(4) 0.59875(3) 0.02344(10) Uani 1 1 d . . . .
O8 O 0.47986(18) 1.0312(3) 0.5140(2) 0.0395(7) Uani 1 1 d . . . .
O19 O 0.65201(15) 0.4991(3) 0.70762(19) 0.0322(6) Uani 1 1 d . . . .
O29 O 0.36285(14) 0.6455(2) 0.59203(16) 0.0237(5) Uani 1 1 d . . . .
O31 O 0.3624(2) 0.5806(3) 0.4714(2) 0.0392(7) Uani 1 1 d . . . .
O32 O 0.2638(2) 0.5417(3) 0.5148(2) 0.0420(7) Uani 1 1 d . . . .

loop_
_atom_site_aniso_label
_atom_site_aniso_U_11
_atom_site_aniso_U_22
_atom_site_aniso_U_33
_atom_site_aniso_U_23
_atom_site_aniso_U_13
_atom_site_aniso_U_12
N33 0.0414(10) 0.0362(10) 0.0483(12) -0.0049(8) -0.0003(9) 0.0051(8)
C34A 0.0414(10) 0.0362(10) 0.0483(12) -0.0049(8) -0.0003(9) 0.0051(8)
C35A 0.0414(10) 0.0362(10) 0.0483(12) -0.0049(8) -0.0003(9) 0.0051(8)
C36A 0.0414(10) 0.0362(10) 0.0483(12) -0.0049(8) -0.0003(9) 0.0051(8)
C37A 0.0414(10) 0.0362(10) 0.0483(12) -0.0049(8) -0.0003(9) 0.0051(8)
C38A 0.0414(10) 0.0362(10) 0.0483(12) -0.0049(8) -0.0003(9) 0.0051(8)
C39A 0.0414(10) 0.0362(10) 0.0483(12) -0.0049(8) -0.0003(9) 0.0051(8)
C40A 0.0414(10) 0.0362(10) 0.0483(12) -0.0049(8) -0.0003(9) 0.0051(8)
C41A 0.0414(10) 0.0362(10) 0.0483(12) -0.0049(8) -0.0003(9) 0.0051(8)
C34 0.0414(10) 0.0362(10) 0.0483(12) -0.0049(8) -0.0003(9) 0.0051(8)
C35 0.0414(10) 0.0362(10) 0.0483(12) -0.0049(8) -0.0003(9) 0.0051(8)
C36 0.0414(10) 0.0362(10) 0.0483(12) -0.0049(8) -0.0003(9) 0.0051(8)
C37 0.0414(10) 0.0362(10) 0.0483(12) -0.0049(8) -0.0003(9) 0.0051(8)
C38 0.0414(10) 0.0362(10) 0.0483(12) -0.0049(8) -0.0003(9) 0.0051(8)
C39 0.0414(10) 0.0362(10) 0.0483(12) -0.0049(8) -0.0003(9) 0.0051(8)
C40 0.0414(10) 0.0362(10) 0.0483(12) -0.0049(8) -0.0003(9) 0.0051(8)
C41 0.0414(10) 0.0362(10) 0.0483(12) -0.0049(8) -0.0003(9) 0.0051(8)
C2 0.0168(13) 0.040(2) 0.041(2) 0.0211(17) 0.0089(13) 0.0028(13)
C3 0.0151(14) 0.058(3) 0.069(3) 0.038(3) 0.0141(17) 0.0063(15)
C4 0.0181(15) 0.064(3) 0.090(4) 0.047(3) 0.020(2) 0.0047(17)
C5 0.0206(15) 0.054(3) 0.089(4) 0.046(3) 0.019(2) 0.0043(17)
C6 0.0184(13) 0.039(2) 0.049(2) 0.0245(18) 0.0126(14) 0.0043(13)
C7 0.0194(13) 0.0335(17) 0.0383(19) 0.0150(15) 0.0100(13) 0.0037(12)
C10 0.0167(11) 0.0215(12) 0.0238(13) 0.0011(10) 0.0078(10) 0.0015(10)
C11 0.0304(16) 0.0314(17) 0.0240(15) -0.0013(13) 0.0019(13) 0.0101(13)
C12 0.0309(18) 0.038(2) 0.043(2) 0.0015(18) -0.0069(17) 0.0051(16)
C13 0.0190(15) 0.036(2) 0.073(3) 0.011(2) 0.0093(18) 0.0074(14)
C14 0.0321(18) 0.0283(17) 0.059(3) 0.0053(17) 0.0306(18) 0.0041(14)
C15 0.0266(14) 0.0193(13) 0.0302(16) -0.0015(11) 0.0155(13) -0.0011(11)
C16 0.074(4) 0.061(3) 0.0204(17) 0.0002(18) 0.014(2) 0.029(3)
C17 0.059(3) 0.0322(18) 0.0260(17) -0.0045(14) 0.0213(18) -0.0083(18)
C18 0.0182(14) 0.039(2) 0.0303(18) 0.0166(15) 0.0112(13) 0.0045(13)
C21 0.0149(12) 0.0356(17) 0.0350(18) 0.0174(14) 0.0094(12) 0.0046(12)
C22 0.0193(14) 0.0332(17) 0.0403(19) 0.0155(14) 0.0109(13) 0.0060(12)
C23 0.0174(13) 0.0355(18) 0.049(2) 0.0118(17) 0.0072(14) -0.0001(13)
C24 0.0188(14) 0.041(2) 0.054(3) 0.0227(19) 0.0115(15) -0.0019(14)
C25 0.0224(15) 0.048(2) 0.042(2) 0.0226(18) 0.0133(15) 0.0029(15)
C26 0.0190(13) 0.045(2) 0.0343(18) 0.0181(16) 0.0099(13) 0.0050(13)
C27 0.036(2) 0.040(2) 0.049(2) 0.0116(18) 0.0231(19) 0.0097(17)
C28 0.035(2) 0.056(3) 0.037(2) 0.012(2) 0.0123(17) -0.0002(19)
N1 0.0158(11) 0.0352(15) 0.0353(16) 0.0160(13) 0.0084(11) 0.0036(11)
N9 0.0159(11) 0.0284(13) 0.0257(13) 0.0077(10) 0.0064(10) 0.0034(10)
N20 0.0166(11) 0.0320(15) 0.0364(16) 0.0183(12) 0.0092(11) 0.0047(10)
N30 0.0257(15) 0.0268(15) 0.0307(16) 0.0031(12) 0.0099(13) -0.0031(12)
Ni1 0.01334(14) 0.02948(18) 0.02754(18) 0.01094(19) 0.00675(12) 0.00237(17)
O8 0.0273(12) 0.0353(15) 0.059(2) 0.0234(14) 0.0176(13) 0.0055(11)
O19 0.0200(11) 0.0409(15) 0.0359(14) 0.0192(12) 0.0095(10) 0.0067(10)
O29 0.0154(9) 0.0284(12) 0.0272(12) 0.0045(9) 0.0068(8) -0.0006(8)
O31 0.0471(17) 0.0398(16) 0.0393(16) 0.0010(13) 0.0260(14) 0.0023(13)
O32 0.0347(15) 0.0493(19) 0.0433(17) -0.0073(14) 0.0147(13) -0.0209(14)

loop_
_atom_type_symbol
_atom_type_description
_atom_type_scat_dispersion_real
_atom_type_scat_dispersion_imag
_atom_type_scat_source
C C 0.0033 0.0016 'International Tables Vol C Tables 4.2.6.8 and 6.1.1.4'
H H 0.0000 0.0000 'International Tables Vol C Tables 4.2.6.8 and 6.1.1.4'
N N 0.0061 0.0033 'International Tables Vol C Tables 4.2.6.8 and 6.1.1.4'
Ni Ni 0.3393 1.1124 'International Tables Vol C Tables 4.2.6.8 and 6.1.1.4'
O O 0.0106 0.0060 'International Tables Vol C Tables 4.2.6.8 and 6.1.1.4'

loop_
_geom_angle_atom_site_label_1
_geom_angle_atom_site_label_2
_geom_angle_atom_site_label_3
_geom_angle
C36A N33 C34A 95.7(6)
C36A N33 C38A 117.7(6)
C36A N33 C40A 128.3(6)
C38A N33 C34A 98.7(6)
C38A N33 C40A 110.7(6)
C40A N33 C34A 93.9(6)
C34 N33 C36 118.4(6)
C34 N33 C38 108.4(6)
C34 N33 C40 118.5(6)
C36 N33 C38 99.9(6)
C36 N33 C40 107.2(6)
C40 N33 C38 101.5(6)
N33 C34A H34A 106.8
N33 C34A H34B 106.8
N33 C34A C35A 122.2(7)
H34A C34A H34B 106.6
C35A C34A H34A 106.8
C35A C34A H34B 106.8
C34A C35A H35A 109.5
C34A C35A H35B 109.5
C34A C35A H35C 109.5
H35A C35A H35B 109.5
H35A C35A H35C 109.5
H35B C35A H35C 109.5
N33 C36A H36A 111.8
N33 C36A H36B 111.8
H36A C36A H36B 109.6
C37A C36A N33 99.7(7)
C37A C36A H36A 111.8
C37A C36A H36B 111.8
C36A C37A H37A 109.5
C36A C37A H37B 109.5
C36A C37A H37C 109.5
H37A C37A H37B 109.5
H37A C37A H37C 109.5
H37B C37A H37C 109.5
N33 C38A H38A 107.3
N33 C38A H38B 107.3
H38A C38A H38B 106.9
C39A C38A N33 119.9(7)
C39A C38A H38A 107.3
C39A C38A H38B 107.3
C38A C39A H39A 109.5
C38A C39A H39B 109.5
C38A C39A H39C 109.5
H39A C39A H39B 109.5
H39A C39A H39C 109.5
H39B C39A H39C 109.5
N33 C40A H40A 109.2
N33 C40A H40B 109.2
H40A C40A H40B 107.9
C41A C40A N33 112.2(7)
C41A C40A H40A 109.2
C41A C40A H40B 109.2
C40A C41A H41A 109.5
C40A C41A H41B 109.5
C40A C41A H41C 109.5
H41A C41A H41B 109.5
H41A C41A H41C 109.5
H41B C41A H41C 109.5
N33 C34 H34C 112.1
N33 C34 H34D 112.1
H34C C34 H34D 109.7
C35 C34 N33 98.3(7)
C35 C34 H34C 112.1
C35 C34 H34D 112.1
C34 C35 H35D 109.5
C34 C35 H35E 109.5
C34 C35 H35F 109.5
H35D C35 H35E 109.5
H35D C35 H35F 109.5
H35E C35 H35F 109.5
N33 C36 H36C 107.0
N33 C36 H36D 107.0
H36C C36 H36D 106.8
C37 C36 N33 121.2(8)
C37 C36 H36C 107.0
C37 C36 H36D 107.0
C36 C37 H37D 109.5
C36 C37 H37E 109.5
C36 C37 H37F 109.5
H37D C37 H37E 109.5
H37D C37 H37F 109.5
H37E C37 H37F 109.5
N33 C38 H38C 107.7
N33 C38 H38D 107.7
H38C C38 H38D 107.1
C39 C38 N33 118.3(7)
C39 C38 H38C 107.7
C39 C38 H38D 107.7
C38 C39 H39D 109.5
C38 C39 H39E 109.5
C38 C39 H39F 109.5
H39D C39 H39E 109.5
H39D C39 H39F 109.5
H39E C39 H39F 109.5
N33 C40 H40C 108.5
N33 C40 H40D 108.5
H40C C40 H40D 107.5
C41 C40 N33 114.9(7)
C41 C40 H40C 108.5
C41 C40 H40D 108.5
C40 C41 H41D 109.5
C40 C41 H41E 109.5
C40 C41 H41F 109.5
H41D C41 H41E 109.5
H41D C41 H41F 109.5
H41E C41 H41F 109.5
C3 C2 C18 127.9(3)
N1 C2 C3 119.6(4)
N1 C2 C18 112.4(3)
C2 C3 H3 120.9
C2 C3 C4 118.3(4)
C4 C3 H3 120.9
C3 C4 H4 119.9
C3 C4 C5 120.3(4)
C5 C4 H4 119.9
C4 C5 H5 121.0
C6 C5 C4 117.9(4)
C6 C5 H5 121.0
C5 C6 C7 127.7(4)
N1 C6 C5 120.4(3)
N1 C6 C7 111.9(3)
N9 C7 C6 110.0(3)
O8 C7 C6 121.5(3)
O8 C7 N9 128.5(3)
C11 C10 C15 120.2(3)
C11 C10 N9 120.7(3)
C15 C10 N9 118.8(3)
C10 C11 C16 120.2(4)
C12 C11 C10 119.2(4)
C12 C11 C16 120.6(4)
C11 C12 H12 119.4
C13 C12 C11 121.2(4)
C13 C12 H12 119.4
C12 C13 H13 119.9
C12 C13 C14 120.2(4)
C14 C13 H13 119.9
C13 C14 H14 119.8
C13 C14 C15 120.4(4)
C15 C14 H14 119.8
C10 C15 C14 118.8(4)
C10 C15 C17 120.5(3)
C14 C15 C17 120.7(4)
C11 C16 H16A 109.5
C11 C16 H16B 109.5
C11 C16 H16C 109.5
H16A C16 H16B 109.5
H16A C16 H16C 109.5
H16B C16 H16C 109.5
C15 C17 H17A 109.5
C15 C17 H17B 109.5
C15 C17 H17C 109.5
H17A C17 H17B 109.5
H17A C17 H17C 109.5
H17B C17 H17C 109.5
N20 C18 C2 110.2(3)
O19 C18 C2 122.0(3)
O19 C18 N20 127.8(4)
C22 C21 C26 121.3(3)
C22 C21 N20 120.1(3)
C26 C21 N20 118.6(4)
C21 C22 C27 120.2(4)
C23 C22 C21 118.4(4)
C23 C22 C27 121.4(4)
C22 C23 H23 119.5
C24 C23 C22 121.0(5)
C24 C23 H23 119.5
C23 C24 H24 120.0
C23 C24 C25 120.1(4)
C25 C24 H24 120.0
C24 C25 H25 119.7
C24 C25 C26 120.6(4)
C26 C25 H25 119.7
C21 C26 C28 120.8(4)
C25 C26 C21 118.6(4)
C25 C26 C28 120.7(4)
C22 C27 H27A 109.5
C22 C27 H27B 109.5
C22 C27 H27C 109.5
H27A C27 H27B 109.5
H27A C27 H27C 109.5
H27B C27 H27C 109.5
C26 C28 H28A 109.5
C26 C28 H28B 109.5
C26 C28 H28C 109.5
H28A C28 H28B 109.5
H28A C28 H28C 109.5
H28B C28 H28C 109.5
C2 N1 Ni1 117.7(3)
C6 N1 C2 123.5(3)
C6 N1 Ni1 118.7(2)
C7 N9 C10 120.4(3)
C7 N9 Ni1 116.3(2)
C10 N9 Ni1 123.3(2)
C18 N20 C21 119.6(3)
C18 N20 Ni1 115.7(3)
C21 N20 Ni1 124.7(2)
O31 N30 O29 119.8(3)
O31 N30 O32 123.1(4)
O32 N30 O29 117.1(3)
N1 Ni1 N9 82.93(13)
N1 Ni1 N20 83.85(13)
N1 Ni1 O29 178.46(16)
N9 Ni1 N20 166.67(12)
O29 Ni1 N9 96.96(12)
O29 Ni1 N20 96.21(12)
N30 O29 Ni1 112.2(2)

loop_
_geom_bond_atom_site_label_1
_geom_bond_atom_site_label_2
_geom_bond_distance
N33 C34A 1.596(6)
N33 C36A 1.528(6)
N33 C38A 1.543(6)
N33 C40A 1.556(5)
N33 C34 1.521(6)
N33 C36 1.550(6)
N33 C38 1.601(6)
N33 C40 1.554(6)
C34A H34A 0.9900
C34A H34B 0.9900
C34A C35A 1.626(16)
C35A H35A 0.9800
C35A H35B 0.9800
C35A H35C 0.9800
C36A H36A 0.9900
C36A H36B 0.9900
C36A C37A 1.491(15)
C37A H37A 0.9800
C37A H37B 0.9800
C37A H37C 0.9800
C38A H38A 0.9900
C38A H38B 0.9900
C38A C39A 1.491(13)
C39A H39A 0.9800
C39A H39B 0.9800
C39A H39C 0.9800
C40A H40A 0.9900
C40A H40B 0.9900
C40A C41A 1.490(14)
C41A H41A 0.9800
C41A H41B 0.9800
C41A H41C 0.9800
C34 H34C 0.9900
C34 H34D 0.9900
C34 C35 1.468(15)
C35 H35D 0.9800
C35 H35E 0.9800
C35 H35F 0.9800
C36 H36C 0.9900
C36 H36D 0.9900
C36 C37 1.508(16)
C37 H37D 0.9800
C37 H37E 0.9800
C37 H37F 0.9800
C38 H38C 0.9900
C38 H38D 0.9900
C38 C39 1.516(13)
C39 H39D 0.9800
C39 H39E 0.9800
C39 H39F 0.9800
C40 H40C 0.9900
C40 H40D 0.9900
C40 C41 1.519(14)
C41 H41D 0.9800
C41 H41E 0.9800
C41 H41F 0.9800
C2 C3 1.386(5)
C2 C18 1.500(6)
C2 N1 1.343(5)
C3 H3 0.9500
C3 C4 1.400(7)
C4 H4 0.9500
C4 C5 1.403(6)
C5 H5 0.9500
C5 C6 1.386(5)
C6 C7 1.507(5)
C6 N1 1.322(5)
C7 N9 1.341(5)
C7 O8 1.245(5)
C10 C11 1.398(5)
C10 C15 1.403(5)
C10 N9 1.417(4)
C11 C12 1.392(6)
C11 C16 1.507(6)
C12 H12 0.9500
C12 C13 1.365(8)
C13 H13 0.9500
C13 C14 1.387(8)
C14 H14 0.9500
C14 C15 1.403(5)
C15 C17 1.495(6)
C16 H16A 0.9800
C16 H16B 0.9800
C16 H16C 0.9800
C17 H17A 0.9800
C17 H17B 0.9800
C17 H17C 0.9800
C18 N20 1.356(5)
C18 O19 1.244(5)
C21 C22 1.401(6)
C21 C26 1.407(5)
C21 N20 1.420(5)
C22 C23 1.398(5)
C22 C27 1.505(6)
C23 H23 0.9500
C23 C24 1.385(7)
C24 H24 0.9500
C24 C25 1.390(8)
C25 H25 0.9500
C25 C26 1.397(6)
C26 C28 1.498(7)
C27 H27A 0.9800
C27 H27B 0.9800
C27 H27C 0.9800
C28 H28A 0.9800
C28 H28B 0.9800
C28 H28C 0.9800
N1 Ni1 1.815(3)
N9 Ni1 1.897(3)
N20 Ni1 1.897(3)
N30 O29 1.300(4)
N30 O31 1.226(5)
N30 O32 1.238(4)
Ni1 O29 1.888(2)

loop_
_geom_hbond_atom_site_label_D
_geom_hbond_atom_site_label_H
_geom_hbond_atom_site_label_A
_geom_hbond_distance_DH
_geom_hbond_distance_HA
_geom_hbond_distance_DA
_geom_hbond_angle_DHA
_geom_hbond_site_symmetry_A
C38 H38C O31 0.99 2.34 3.191(10) 144 .
C5 H5 O32 0.95 2.53 3.120(5) 121 3

loop_
_geom_torsion_atom_site_label_1
_geom_torsion_atom_site_label_2
_geom_torsion_atom_site_label_3
_geom_torsion_atom_site_label_4
_geom_torsion
C34A N33 C36A C37A -170.7(7)
C34A N33 C38A C39A -55.6(11)
C34A N33 C40A C41A 80.9(9)
C36A N33 C34A C35A -175.5(8)
C36A N33 C38A C39A 45.5(13)
C36A N33 C40A C41A -19.4(13)
C38A N33 C34A C35A -56.3(9)
C38A N33 C36A C37A 86.4(8)
C38A N33 C40A C41A -178.3(9)
C40A N33 C34A C35A 55.3(9)
C40A N33 C36A C37A -71.2(9)
C40A N33 C38A C39A -153.2(10)
C34 N33 C36 C37 173.0(8)
C34 N33 C38 C39 -49.9(10)
C34 N33 C40 C41 -39.5(11)
C36 N33 C34 C35 70.7(9)
C36 N33 C38 C39 74.5(10)
C36 N33 C40 C41 -176.8(9)
C38 N33 C34 C35 -176.7(6)
C38 N33 C36 C37 55.7(10)
C38 N33 C40 C41 79.0(10)
C40 N33 C34 C35 -61.9(9)
C40 N33 C36 C37 -49.7(10)
C40 N33 C38 C39 -175.5(9)
C2 C3 C4 C5 -0.7(10)
C2 C18 N20 C21 178.2(4)
C2 C18 N20 Ni1 -1.7(5)
C2 N1 Ni1 N9 -179.8(4)
C2 N1 Ni1 N20 1.9(4)
C3 C2 C18 N20 -176.2(5)
C3 C2 C18 O19 4.2(8)
C3 C2 N1 C6 0.0(8)
C3 C2 N1 Ni1 176.1(4)
C3 C4 C5 C6 0.9(11)
C4 C5 C6 C7 -179.8(6)
C4 C5 C6 N1 -0.6(9)
C5 C6 C7 N9 178.3(6)
C5 C6 C7 O8 -3.8(9)
C5 C6 N1 C2 0.2(8)
C5 C6 N1 Ni1 -176.0(5)
C6 C7 N9 C10 -179.8(4)
C6 C7 N9 Ni1 -1.7(5)
C6 N1 Ni1 N9 -3.5(4)
C6 N1 Ni1 N20 178.3(4)
C7 C6 N1 C2 179.5(4)
C7 C6 N1 Ni1 3.4(6)
C7 N9 Ni1 N1 2.8(3)
C7 N9 Ni1 N20 10.2(8)
C7 N9 Ni1 O29 -178.8(3)
C10 C11 C12 C13 0.1(7)
C10 N9 Ni1 N1 -179.1(3)
C10 N9 Ni1 N20 -171.7(6)
C10 N9 Ni1 O29 -0.7(3)
C11 C10 C15 C14 1.7(5)
C11 C10 C15 C17 -179.8(3)
C11 C10 N9 C7 76.9(5)
C11 C10 N9 Ni1 -101.1(4)
C11 C12 C13 C14 0.9(7)
C12 C13 C14 C15 -0.6(7)
C13 C14 C15 C10 -0.7(6)
C13 C14 C15 C17 -179.2(4)
C15 C10 C11 C12 -1.4(6)
C15 C10 C11 C16 177.9(4)
C15 C10 N9 C7 -108.5(4)
C15 C10 N9 Ni1 73.4(4)
C16 C11 C12 C13 -179.2(5)
C18 C2 C3 C4 179.6(6)
C18 C2 N1 C6 -179.4(4)
C18 C2 N1 Ni1 -3.3(5)
C18 N20 Ni1 N1 0.1(3)
C18 N20 Ni1 N9 -7.4(9)
C18 N20 Ni1 O29 -178.4(3)
C21 C22 C23 C24 0.7(5)
C21 N20 Ni1 N1 -179.9(4)
C21 N20 Ni1 N9 172.7(5)
C21 N20 Ni1 O29 1.7(4)
C22 C21 C26 C25 0.0(5)
C22 C21 C26 C28 179.2(3)
C22 C21 N20 C18 -78.4(5)
C22 C21 N20 Ni1 101.6(4)
C22 C23 C24 C25 -0.1(6)
C23 C24 C25 C26 -0.5(6)
C24 C25 C26 C21 0.6(5)
C24 C25 C26 C28 -178.7(4)
C26 C21 C22 C23 -0.6(5)
C26 C21 C22 C27 -179.5(3)
C26 C21 N20 C18 104.5(4)
C26 C21 N20 Ni1 -75.6(4)
C27 C22 C23 C24 179.6(4)
N1 C2 C3 C4 0.3(9)
N1 C2 C18 N20 3.1(6)
N1 C2 C18 O19 -176.5(4)
N1 C6 C7 N9 -1.0(6)
N1 C6 C7 O8 176.9(4)
N9 C10 C11 C12 173.1(4)
N9 C10 C11 C16 -7.6(6)
N9 C10 C15 C14 -172.9(3)
N9 C10 C15 C17 5.6(5)
N9 Ni1 O29 N30 91.6(2)
N20 C21 C22 C23 -177.7(3)
N20 C21 C22 C27 3.5(5)
N20 C21 C26 C25 177.1(3)
N20 C21 C26 C28 -3.7(5)
N20 Ni1 O29 N30 -90.5(3)
O8 C7 N9 C10 2.5(7)
O8 C7 N9 Ni1 -179.3(4)
O19 C18 N20 C21 -2.2(7)
O19 C18 N20 Ni1 177.8(4)
O31 N30 O29 Ni1 -2.9(4)
O32 N30 O29 Ni1 177.3(3)

loop_
_twin_individual_id
_twin_individual_mass_fraction_refined
1 0.970(16)
2 0.030(16)
